data_2205184
loop_
_publ_author_name
'S. Sathiya Moorthi'
'K. Chinnakali'
'S. Nanjundan'
'C. Sreekuttan Unnithan'
'Hoong-Kun Fun'
'Xiao-Lan Yu'

_publ_section_title
;
 1-(4-Bromophenyl)-3-(3-hydroxyphenyl)prop-2-en-1-one
;
_journal_issue 2
_journal_name_full 'Acta Crystallographica Section E'
_journal_page_first o483
_journal_page_last o485
_journal_paper_doi 10.1107/S1600536805002370
_journal_volume 61
_journal_year 2005
_chemical_formula_iupac 'C15 H11 Br O2'
_chemical_formula_moiety 'C15 H11 Br O2'
_chemical_formula_sum 'C15 H11 Br O2'
_chemical_formula_weight 303.15
_chemical_name_systematic
;
1-(4-Bromophenyl)-3-(3-hydroxyphenyl)prop-2-ene-1-one
;
_space_group_IT_number 14
_symmetry_cell_setting monoclinic
_symmetry_space_group_name_Hall '-P 2ybc'
_symmetry_space_group_name_H-M 'P 1 21/c 1'
_atom_sites_solution_hydrogens geom
_atom_sites_solution_primary direct
_atom_sites_solution_secondary difmap
_audit_creation_method SHELXL97
_cell_angle_alpha 90.00
_cell_angle_beta 95.918(2)
_cell_angle_gamma 90.00
_cell_formula_units_Z 4
_cell_length_a 11.7495(13)
_cell_length_b 5.4876(6)
_cell_length_c 20.165(2)
_cell_measurement_reflns_used 2004
_cell_measurement_temperature 293(2)
_cell_measurement_theta_max 27.579
_cell_measurement_theta_min 2.536
_cell_volume 1293.2(2)
_computing_cell_refinement 'SAINT (Siemens, 1996)'
_computing_data_collection 'SMART (Siemens, 1996)'
_computing_data_reduction SAINT
_computing_molecular_graphics SHELXTL
_computing_publication_material 'SHELXTL and PLATON (Spek, 2003)'
_computing_structure_refinement SHELXTL
_computing_structure_solution 'SHELXTL (Sheldrick, 1997)'
_diffrn_ambient_temperature 293(2)
_diffrn_measured_fraction_theta_full 1.000
_diffrn_measured_fraction_theta_max 1.000
_diffrn_measurement_device_type 'Siemens SMART CCD area-detector'
_diffrn_measurement_method \w
_diffrn_radiation_monochromator graphite
_diffrn_radiation_source 'fine-focus sealed tube'
_diffrn_radiation_type MoK\a
_diffrn_radiation_wavelength 0.71073
_diffrn_reflns_av_R_equivalents 0.0216
_diffrn_reflns_av_sigmaI/netI 0.0358
_diffrn_reflns_limit_h_max 14
_diffrn_reflns_limit_h_min -14
_diffrn_reflns_limit_k_max 6
_diffrn_reflns_limit_k_min -4
_diffrn_reflns_limit_l_max 23
_diffrn_reflns_limit_l_min -24
_diffrn_reflns_number 6678
_diffrn_reflns_theta_full 25.99
_diffrn_reflns_theta_max 25.99
_diffrn_reflns_theta_min 1.74
_diffrn_standards_interval_count 0
_diffrn_standards_interval_time 0
_diffrn_standards_number 0
_exptl_absorpt_coefficient_mu 3.169
_exptl_absorpt_correction_T_max 0.686
_exptl_absorpt_correction_T_min 0.514
_exptl_absorpt_correction_type multi-scan
_exptl_absorpt_process_details '(SADABS; Sheldrick, 1996)'
_exptl_crystal_colour colourless
_exptl_crystal_density_diffrn 1.557
_exptl_crystal_density_meas ?
_exptl_crystal_density_method .
_exptl_crystal_description block
_exptl_crystal_F_000 608
_exptl_crystal_size_max 0.23
_exptl_crystal_size_mid 0.16
_exptl_crystal_size_min 0.12
_refine_diff_density_max 0.451
_refine_diff_density_min -0.458
_refine_ls_extinction_method none
_refine_ls_goodness_of_fit_ref 1.019
_refine_ls_hydrogen_treatment constr
_refine_ls_matrix_type full
_refine_ls_number_parameters 164
_refine_ls_number_reflns 2538
_refine_ls_number_restraints 0
_refine_ls_restrained_S_all 1.019
_refine_ls_R_factor_all 0.0512
_refine_ls_R_factor_gt 0.0346
_refine_ls_shift/su_max 0.000
_refine_ls_shift/su_mean 0.000
_refine_ls_structure_factor_coef Fsqd
_refine_ls_weighting_details 'calc w = 1/[\s^2^(Fo^2^)+(0.0356P)^2^+0.6438P] where P = (Fo^2^+2Fc^2^)/3'
_refine_ls_weighting_scheme calc
_refine_ls_wR_factor_gt 0.0830
_refine_ls_wR_factor_ref 0.0911
_reflns_number_gt 1905
_reflns_number_total 2538
_reflns_threshold_expression I>2\s(I)
_cod_data_source_file wn6324.cif
_cod_data_source_block I
_cod_depositor_comments
;
The following automatic conversions were performed:
'_symmetry_cell_setting' value 'Monoclinic' changed to 'monoclinic'
according to '/home/saulius/struct/CIF-dictionaries/cif_core.dic'
dictionary named 'cif_core.dic' version 2.4.1 from 2010-06-29.

Automatic conversion script
Id: cif_fix_enum 1527 2010-12-29 10:47:43Z saulius 

The following automatic conversions were performed:

'_symmetry_cell_setting' value 'Monoclinic' changed to 'monoclinic'
according to /home/saulius/struct/CIF-dictionaries/cif_core.dic
dictionary named 'cif_core.dic' version 2.4.1 from 2010-06-29.

Automatic conversion script
Id: cif_fix_values 1715 2011-07-08 13:25:40Z adriana 
;
_cod_original_sg_symbol_H-M 'P 21/c'
_cod_database_code 2205184
_cod_database_fobs_code 2205184

loop_
_symmetry_equiv_pos_as_xyz
'x, y, z'
'-x, y+1/2, -z+1/2'
'-x, -y, -z'
'x, -y-1/2, z-1/2'

loop_
_atom_site_label
_atom_site_fract_x
_atom_site_fract_y
_atom_site_fract_z
_atom_site_U_iso_or_equiv
_atom_site_adp_type
_atom_site_calc_flag
_atom_site_refinement_flags
_atom_site_occupancy
_atom_site_type_symbol
Br1 0.00624(3) 0.06073(8) 0.087423(15) 0.08419(18) Uani d . 1 Br
O1 0.32757(18) 0.5202(4) 0.35878(10) 0.0633(6) Uani d . 1 O
O2 0.54835(17) 0.0805(4) 0.68682(9) 0.0609(5) Uani d . 1 O
H2 0.5796 0.2053 0.6755 0.091 Uiso calc R 1 H
C1 0.4431(2) 0.1437(5) 0.57977(11) 0.0435(6) Uani d . 1 C
H1 0.4818 0.2892 0.5746 0.052 Uiso calc R 1 H
C2 0.4674(2) 0.0093(5) 0.63716(12) 0.0454(6) Uani d . 1 C
C3 0.4110(2) -0.2072(5) 0.64535(13) 0.0500(6) Uani d . 1 C
H3 0.4282 -0.3002 0.6836 0.060 Uiso calc R 1 H
C4 0.3283(2) -0.2845(5) 0.59570(13) 0.0522(7) Uani d . 1 C
H4 0.2889 -0.4287 0.6015 0.063 Uiso calc R 1 H
C5 0.3034(2) -0.1516(5) 0.53795(13) 0.0494(6) Uani d . 1 C
H5 0.2483 -0.2067 0.5050 0.059 Uiso calc R 1 H
C6 0.3615(2) 0.0656(5) 0.52940(11) 0.0409(6) Uani d . 1 C
C7 0.3434(2) 0.2125(5) 0.46901(12) 0.0453(6) Uani d . 1 C
H7 0.3821 0.3606 0.4702 0.054 Uiso calc R 1 H
C8 0.2798(2) 0.1635(5) 0.41302(12) 0.0469(6) Uani d . 1 C
H8 0.2353 0.0229 0.4102 0.056 Uiso calc R 1 H
C9 0.2771(2) 0.3249(5) 0.35488(12) 0.0448(6) Uani d . 1 C
C10 0.21330(19) 0.2493(5) 0.29038(12) 0.0410(6) Uani d . 1 C
C11 0.1497(2) 0.0378(5) 0.28260(14) 0.0533(7) Uani d . 1 C
H11 0.1478 -0.0681 0.3185 0.064 Uiso calc R 1 H
C12 0.0886(3) -0.0191(5) 0.22213(15) 0.0586(7) Uani d . 1 C
H12 0.0452 -0.1610 0.2174 0.070 Uiso calc R 1 H
C13 0.0929(2) 0.1361(6) 0.16952(12) 0.0515(7) Uani d . 1 C
C14 0.1568(3) 0.3429(6) 0.17499(13) 0.0621(8) Uani d . 1 C
H14 0.1603 0.4451 0.1385 0.075 Uiso calc R 1 H
C15 0.2166(2) 0.3987(5) 0.23567(13) 0.0541(7) Uani d . 1 C
H15 0.2602 0.5405 0.2397 0.065 Uiso calc R 1 H

loop_
_atom_site_aniso_label
_atom_site_aniso_U_11
_atom_site_aniso_U_22
_atom_site_aniso_U_33
_atom_site_aniso_U_12
_atom_site_aniso_U_13
_atom_site_aniso_U_23
Br1 0.0802(3) 0.1233(4) 0.0446(2) -0.0086(2) -0.01476(15) -0.01742(17)
O1 0.0770(13) 0.0521(12) 0.0557(12) -0.0210(10) -0.0179(10) 0.0048(9)
O2 0.0706(13) 0.0701(14) 0.0385(10) -0.0045(10) -0.0114(9) 0.0026(9)
C1 0.0482(14) 0.0434(15) 0.0381(13) 0.0012(11) 0.0013(10) -0.0021(11)
C2 0.0463(13) 0.0525(17) 0.0373(13) 0.0068(12) 0.0043(11) -0.0038(11)
C3 0.0574(15) 0.0538(17) 0.0399(13) 0.0117(14) 0.0102(11) 0.0058(12)
C4 0.0552(15) 0.0468(16) 0.0560(16) -0.0020(13) 0.0132(13) 0.0026(13)
C5 0.0504(14) 0.0512(16) 0.0457(14) -0.0012(13) 0.0007(11) -0.0048(12)
C6 0.0447(13) 0.0421(14) 0.0352(12) 0.0065(11) 0.0010(10) -0.0026(10)
C7 0.0484(13) 0.0426(15) 0.0434(13) -0.0012(12) -0.0027(11) -0.0010(11)
C8 0.0488(13) 0.0478(15) 0.0420(13) -0.0079(12) -0.0045(11) -0.0007(12)
C9 0.0412(13) 0.0461(15) 0.0452(14) 0.0008(12) -0.0042(10) 0.0004(12)
C10 0.0374(12) 0.0445(15) 0.0400(12) 0.0012(11) -0.0011(10) -0.0002(11)
C11 0.0589(16) 0.0500(16) 0.0474(15) -0.0081(13) -0.0122(12) 0.0087(12)
C12 0.0617(17) 0.0545(18) 0.0558(17) -0.0117(14) -0.0119(13) -0.0035(13)
C13 0.0461(14) 0.071(2) 0.0356(13) -0.0019(14) -0.0018(10) -0.0101(12)
C14 0.0727(18) 0.079(2) 0.0340(13) -0.0132(17) 0.0033(12) 0.0062(14)
C15 0.0607(16) 0.0588(18) 0.0419(14) -0.0149(14) 0.0010(12) 0.0023(12)

loop_
_atom_type_symbol
_atom_type_description
_atom_type_scat_dispersion_real
_atom_type_scat_dispersion_imag
_atom_type_scat_source
C C 0.0033 0.0016 'International Tables Vol C Tables 4.2.6.8 and 6.1.1.4'
H H 0.0000 0.0000 'International Tables Vol C Tables 4.2.6.8 and 6.1.1.4'
O O 0.0106 0.0060 'International Tables Vol C Tables 4.2.6.8 and 6.1.1.4'
Br Br -0.2901 2.4595 'International Tables Vol C Tables 4.2.6.8 and 6.1.1.4'

loop_
_geom_angle_atom_site_label_1
_geom_angle_atom_site_label_2
_geom_angle_atom_site_label_3
_geom_angle
C2 O2 H2 109.5
C2 C1 C6 121.1(2)
C2 C1 H1 119.5
C6 C1 H1 119.5
O2 C2 C1 122.1(2)
O2 C2 C3 117.8(2)
C1 C2 C3 120.1(2)
C2 C3 C4 119.1(2)
C2 C3 H3 120.4
C4 C3 H3 120.4
C5 C4 C3 121.3(3)
C5 C4 H4 119.4
C3 C4 H4 119.4
C4 C5 C6 119.5(2)
C4 C5 H5 120.2
C6 C5 H5 120.2
C1 C6 C5 118.9(2)
C1 C6 C7 118.0(2)
C5 C6 C7 123.1(2)
C8 C7 C6 128.6(3)
C8 C7 H7 115.7
C6 C7 H7 115.7
C7 C8 C9 121.7(2)
C7 C8 H8 119.2
C9 C8 H8 119.2
O1 C9 C8 120.5(2)
O1 C9 C10 119.8(2)
C8 C9 C10 119.7(2)
C15 C10 C11 118.0(2)
C15 C10 C9 118.6(2)
C11 C10 C9 123.4(2)
C10 C11 C12 121.0(3)
C10 C11 H11 119.5
C12 C11 H11 119.5
C13 C12 C11 119.1(3)
C13 C12 H12 120.5
C11 C12 H12 120.5
C14 C13 C12 121.5(2)
C14 C13 Br1 119.7(2)
C12 C13 Br1 118.8(2)
C13 C14 C15 118.9(3)
C13 C14 H14 120.5
C15 C14 H14 120.5
C10 C15 C14 121.6(3)
C10 C15 H15 119.2
C14 C15 H15 119.2

loop_
_geom_bond_atom_site_label_1
_geom_bond_atom_site_label_2
_geom_bond_distance
Br1 C13 1.898(2)
O1 C9 1.223(3)
O2 C2 1.365(3)
O2 H2 0.82
C1 C2 1.377(3)
C1 C6 1.390(3)
C1 H1 0.93
C2 C3 1.378(4)
C3 C4 1.388(4)
C3 H3 0.93
C4 C5 1.380(4)
C4 H4 0.93
C5 C6 1.393(4)
C5 H5 0.93
C6 C7 1.458(3)
C7 C8 1.316(3)
C7 H7 0.93
C8 C9 1.467(4)
C8 H8 0.93
C9 C10 1.492(3)
C10 C15 1.378(3)
C10 C11 1.381(4)
C11 C12 1.385(4)
C11 H11 0.93
C12 C13 1.366(4)
C12 H12 0.93
C13 C14 1.359(4)
C14 C15 1.381(4)
C14 H14 0.93
C15 H15 0.93

loop_
_geom_hbond_atom_site_label_D
_geom_hbond_atom_site_label_H
_geom_hbond_atom_site_label_A
_geom_hbond_site_symmetry_A
_geom_hbond_distance_DH
_geom_hbond_distance_HA
_geom_hbond_distance_DA
_geom_hbond_angle_DHA
O2 H2 O1 3_666 0.82 2.02 2.837(3) 172
C7 H7 O1 . 0.93 2.43 2.782(3) 102
C12 H12 Cg2 2_545 0.93 2.78 3.482(4) 132
C14 H14 Cg1 4_565 0.93 3.02 3.590(3) 121

loop_
_geom_torsion_atom_site_label_1
_geom_torsion_atom_site_label_2
_geom_torsion_atom_site_label_3
_geom_torsion_atom_site_label_4
_geom_torsion
C6 C1 C2 O2 179.0(2)
C6 C1 C2 C3 0.3(4)
O2 C2 C3 C4 -180.0(2)
C1 C2 C3 C4 -1.2(4)
C2 C3 C4 C5 1.4(4)
C3 C4 C5 C6 -0.6(4)
C2 C1 C6 C5 0.5(4)
C2 C1 C6 C7 -177.7(2)
C4 C5 C6 C1 -0.3(4)
C4 C5 C6 C7 177.7(2)
C1 C6 C7 C8 172.9(3)
C5 C6 C7 C8 -5.1(4)
C6 C7 C8 C9 -175.7(2)
C7 C8 C9 O1 -5.8(4)
C7 C8 C9 C10 173.7(2)
O1 C9 C10 C15 2.5(4)
C8 C9 C10 C15 -176.9(2)
O1 C9 C10 C11 -176.8(3)
C8 C9 C10 C11 3.8(4)
C15 C10 C11 C12 -1.7(4)
C9 C10 C11 C12 177.6(3)
C10 C11 C12 C13 0.8(5)
C11 C12 C13 C14 0.8(5)
C11 C12 C13 Br1 -178.6(2)
C12 C13 C14 C15 -1.4(5)
Br1 C13 C14 C15 178.0(2)
C11 C10 C15 C14 1.2(4)
C9 C10 C15 C14 -178.1(3)
C13 C14 C15 C10 0.4(5)

loop_
_cod_related_entry_id
_cod_related_entry_database
_cod_related_entry_code
1 ChemSpider 30654783
